data_7209181
loop_
_publ_author_name
'Galcera, Judit'
'Fri\<s\<ci\'c, Tomislav'
'Molins, Elies'
'Jones, William'

_publ_section_title
;
 Isostructurality in three-component crystals achieved by the combination
 of persistent hydrogen bonding motifs and solvent inclusion
;
_journal_issue 7
_journal_name_full CrystEngComm
_journal_page_first 1332
_journal_paper_doi 10.1039/c2ce26791h
_journal_volume 15
_journal_year 2013
_chemical_formula_moiety '2(C9 H8 Cl2 N5), C7 H10 O4, 2(C4 H8 O)'
_chemical_formula_sum 'C33 H42 Cl4 N10 O6'
_chemical_formula_weight 816.57
_chemical_name_common 'Lamotrigine hemipimelate tetrahydrofuran solvate'
_chemical_name_systematic
;
3,5-diamino-6-(2,3-dichlorophenyl)-1,2,4-triazin-2-ium - pimelate - tetrahydrofuran solvate (2:1:2)
;
_space_group_IT_number 2
_symmetry_cell_setting triclinic
_symmetry_space_group_name_Hall '-P 1'
_symmetry_space_group_name_H-M 'P -1'
_atom_sites_solution_hydrogens geom
_atom_sites_solution_primary direct
_atom_sites_solution_secondary difmap
_audit_creation_method SHELXL-97
_cell_angle_alpha 102.6810(10)
_cell_angle_beta 115.7560(10)
_cell_angle_gamma 106.841(2)
_cell_formula_units_Z 2
_cell_length_a 12.9830(3)
_cell_length_b 13.6706(3)
_cell_length_c 13.8425(4)
_cell_measurement_reflns_used 38842
_cell_measurement_temperature 180(2)
_cell_measurement_theta_max 25.03
_cell_measurement_theta_min 1.00
_cell_volume 1940.40(10)
_computing_cell_refinement 'HKL Scalepack (Otwinowski & Minor 1997)'
_computing_data_collection 'Collect (Nonius B.V. 1998)'
_computing_data_reduction
;
HKL Denzo and Scalepack (Otwinowski & Minor 1997)
;
_computing_molecular_graphics 'Ortep-3 for Windows (Farrugia, 1997)'
_computing_publication_material 'WinGX publication routines (Farrugia, 1999)'
_computing_structure_refinement 'SHELXL-97 (Sheldrick, 2008)'
_computing_structure_solution 'Superflip (Palatinus & Chapuis, 2007)'
_diffrn_ambient_temperature 180(2)
_diffrn_measured_fraction_theta_full 0.991
_diffrn_measured_fraction_theta_max 0.991
_diffrn_measurement_device_type 'Nonius Kappa CCD'
_diffrn_measurement_method 'Thin slice \w and \f scans'
_diffrn_radiation_monochromator graphite
_diffrn_radiation_source 'fine-focus sealed tube'
_diffrn_radiation_type MoK\a
_diffrn_radiation_wavelength 0.71073
_diffrn_reflns_av_R_equivalents 0.0372
_diffrn_reflns_av_sigmaI/netI 0.0366
_diffrn_reflns_limit_h_max 15
_diffrn_reflns_limit_h_min -15
_diffrn_reflns_limit_k_max 16
_diffrn_reflns_limit_k_min -16
_diffrn_reflns_limit_l_max 16
_diffrn_reflns_limit_l_min -16
_diffrn_reflns_number 25210
_diffrn_reflns_theta_full 25.05
_diffrn_reflns_theta_max 25.05
_diffrn_reflns_theta_min 2.57
_exptl_absorpt_coefficient_mu 0.362
_exptl_absorpt_correction_T_max 0.964
_exptl_absorpt_correction_T_min 0.869
_exptl_absorpt_correction_type multi-scan
_exptl_absorpt_process_details
;
multi-scan from symmetry-related measurements
Sortav (Blessing 1995)
;
_exptl_crystal_colour colourless
_exptl_crystal_density_diffrn 1.398
_exptl_crystal_density_method 'not measured'
_exptl_crystal_description prism
_exptl_crystal_F_000 852
_exptl_crystal_size_max 0.35
_exptl_crystal_size_mid 0.16
_exptl_crystal_size_min 0.14
_refine_diff_density_max 1.032
_refine_diff_density_min -0.662
_refine_diff_density_rms 0.075
_refine_ls_extinction_method none
_refine_ls_goodness_of_fit_ref 1.052
_refine_ls_hydrogen_treatment constr
_refine_ls_matrix_type full
_refine_ls_number_parameters 522
_refine_ls_number_reflns 6808
_refine_ls_number_restraints 72
_refine_ls_restrained_S_all 1.054
_refine_ls_R_factor_all 0.0951
_refine_ls_R_factor_gt 0.0778
_refine_ls_shift/su_max 0.000
_refine_ls_shift/su_mean 0.000
_refine_ls_structure_factor_coef Fsqd
_refine_ls_weighting_details 'calc w=1/[\s^2^(Fo^2^)+(0.0924P)^2^+4.8959P] where P=(Fo^2^+2Fc^2^)/3'
_refine_ls_weighting_scheme calc
_refine_ls_wR_factor_gt 0.2039
_refine_ls_wR_factor_ref 0.2172
_reflns_number_gt 5450
_reflns_number_total 6808
_reflns_threshold_expression >2sigma(I)
_cod_data_source_file c2ce26791h.txt
_cod_data_source_block LMPI_thf
_cod_original_cell_volume 1940.40(8)
_cod_database_code 7209181

loop_
_symmetry_equiv_pos_as_xyz
'x, y, z'
'-x, -y, -z'

loop_
_atom_site_label
_atom_site_type_symbol
_atom_site_fract_x
_atom_site_fract_y
_atom_site_fract_z
_atom_site_U_iso_or_equiv
_atom_site_adp_type
_atom_site_occupancy
_atom_site_symmetry_multiplicity
_atom_site_calc_flag
_atom_site_refinement_flags
_atom_site_disorder_assembly
_atom_site_disorder_group
C616 C 0.184(4) 0.575(5) 0.303(3) 0.0321(9) Uani 0.0672(18) 1 d PD A 2
C626 C 0.083(4) 0.602(5) 0.263(3) 0.0363(10) Uani 0.0672(18) 1 d PD A 2
C636 C 0.029(4) 0.615(6) 0.331(3) 0.0405(11) Uani 0.0672(18) 1 d PD A 2
C646 C 0.077(7) 0.602(10) 0.435(5) 0.0453(11) Uani 0.0672(18) 1 d PD A 2
H646 H 0.0337 0.6026 0.4750 0.054 Uiso 0.0672(18) 1 calc PR A 2
C656 C 0.187(4) 0.587(6) 0.482(4) 0.0468(11) Uani 0.0672(18) 1 d PD A 2
H656 H 0.2254 0.5878 0.5580 0.056 Uiso 0.0672(18) 1 calc PR A 2
C666 C 0.238(5) 0.571(6) 0.413(4) 0.0403(10) Uani 0.0672(18) 1 d PD A 2
H666 H 0.3111 0.5565 0.4420 0.048 Uiso 0.0672(18) 1 calc PR A 2
Cl16 Cl 0.0201(16) 0.6105(17) 0.1298(15) 0.0511(4) Uani 0.0672(18) 1 d PD A 2
Cl26 Cl -0.1060(16) 0.6374(17) 0.2749(15) 0.0578(4) Uani 0.0672(18) 1 d PD A 2
N16 N 0.223(3) 0.481(3) 0.171(3) 0.0339(8) Uani 0.0672(18) 1 d PD A 2
N26 N 0.285(4) 0.478(3) 0.114(3) 0.0336(8) Uani 0.0672(18) 1 d PD A 2
H26 H 0.2657 0.4128 0.0644 0.040 Uiso 0.0672(18) 1 calc PR A 2
C36 C 0.375(4) 0.571(3) 0.129(3) 0.0328(9) Uani 0.0672(18) 1 d PD A 2
N46 N 0.413(4) 0.672(3) 0.207(3) 0.0344(7) Uani 0.0672(18) 1 d PD A 2
C56 C 0.351(3) 0.6798(19) 0.262(3) 0.0340(9) Uani 0.0672(18) 1 d PD A 2
C66 C 0.254(3) 0.578(2) 0.243(3) 0.0328(9) Uani 0.0672(18) 1 d PD A 2
N36 N 0.430(5) 0.560(4) 0.069(4) 0.0393(8) Uani 0.0672(18) 1 d PD A 2
H36A H 0.4916 0.6182 0.0809 0.047 Uiso 0.0672(18) 1 calc PR A 2
H36B H 0.4043 0.4934 0.0182 0.047 Uiso 0.0672(18) 1 calc PR A 2
N56 N 0.37509(19) 0.77610(16) 0.33281(16) 0.0404(8) Uani 0.0672(18) 1 d PD A 2
H56A H 0.4334 0.8382 0.3453 0.048 Uiso 0.0672(18) 1 calc PR A 2
H56B H 0.3326 0.7785 0.3677 0.048 Uiso 0.0672(18) 1 calc PR A 2
N11 N 0.18417(19) 0.48877(16) 0.13396(16) 0.0339(8) Uani 0.9328(18) 1 d PRD A 1
N21 N 0.25799(19) 0.48248(16) 0.08947(16) 0.0336(8) Uani 0.9328(18) 1 d PRD A 1
H21 H 0.2341 0.4190 0.0347 0.040 Uiso 0.9328(18) 1 calc PR A 1
C31 C 0.36764(19) 0.57110(16) 0.12691(16) 0.0328(9) Uani 0.9328(18) 1 d PRD A 1
N41 N 0.40976(19) 0.67023(16) 0.20936(16) 0.0344(7) Uani 0.9328(18) 1 d PRD A 1
C51 C 0.33881(19) 0.67994(16) 0.25421(16) 0.0340(9) Uani 0.9328(18) 1 d PRD A 1
C61 C 0.22119(19) 0.58358(16) 0.21324(16) 0.0328(9) Uani 0.9328(18) 1 d PRD A 1
N31 N 0.43095(19) 0.55554(16) 0.07567(16) 0.0393(8) Uani 0.9328(18) 1 d PRD A 1
H31A H 0.5016 0.6109 0.0959 0.047 Uiso 0.9328(18) 1 d PR A 1
H31B H 0.4022 0.4899 0.0215 0.047 Uiso 0.9328(18) 1 d PR A 1
N51 N 0.3748(4) 0.7763(3) 0.3327(3) 0.0404(8) Uani 0.9328(18) 1 d PD A 1
H51A H 0.4450 0.8338 0.3553 0.048 Uiso 0.9328(18) 1 calc PR A 1
H51B H 0.3288 0.7837 0.3629 0.048 Uiso 0.9328(18) 1 calc PR A 1
C611 C 0.1382(4) 0.5904(3) 0.2605(4) 0.0321(9) Uani 0.9328(18) 1 d PD A 1
C621 C 0.1757(4) 0.5978(4) 0.3732(4) 0.0363(10) Uani 0.9328(18) 1 d PD A 1
C631 C 0.0968(5) 0.6036(5) 0.4153(4) 0.0405(11) Uani 0.9328(18) 1 d PD A 1
C641 C -0.0196(5) 0.6004(4) 0.3447(4) 0.0453(11) Uani 0.9328(18) 1 d PD A 1
H641 H -0.0742 0.6023 0.3729 0.054 Uiso 0.9328(18) 1 calc PR A 1
C651 C -0.0567(5) 0.5946(4) 0.2328(4) 0.0468(11) Uani 0.9328(18) 1 d PD A 1
H651 H -0.1362 0.5939 0.1848 0.056 Uiso 0.9328(18) 1 calc PR A 1
C661 C 0.0215(4) 0.5898(4) 0.1905(4) 0.0403(10) Uani 0.9328(18) 1 d PD A 1
H661 H -0.0043 0.5860 0.1136 0.048 Uiso 0.9328(18) 1 calc PR A 1
Cl11 Cl 0.31996(12) 0.59973(12) 0.46155(11) 0.0511(4) Uani 0.9328(18) 1 d PD A 1
Cl21 Cl 0.14526(13) 0.61525(12) 0.55717(11) 0.0578(4) Uani 0.9328(18) 1 d PD A 1
Cl12 Cl 0.44493(13) 0.16438(12) 0.13304(11) 0.0608(4) Uani 1 1 d . . .
Cl22 Cl 0.63417(14) 0.39424(15) 0.16883(14) 0.0791(5) Uani 1 1 d . . .
N12 N 0.3537(3) 0.1500(3) 0.3456(3) 0.0455(9) Uani 1 1 d . . .
N22 N 0.2791(3) 0.0528(3) 0.3375(3) 0.0423(9) Uani 1 1 d . . .
H22 H 0.3087 0.0317 0.3955 0.051 Uiso 1 1 calc R . .
C32 C 0.1602(4) -0.0135(3) 0.2433(3) 0.0383(9) Uani 1 1 d . . .
N32 N 0.0940(3) -0.1076(3) 0.2439(3) 0.0452(9) Uani 1 1 d . . .
H32A H 0.0162 -0.1525 0.1841 0.054 Uiso 1 1 calc R . .
H32B H 0.1280 -0.1250 0.3041 0.054 Uiso 1 1 calc R . .
N42 N 0.1097(3) 0.0136(3) 0.1525(3) 0.0428(9) Uani 1 1 d . . .
C52 C 0.1822(4) 0.1079(4) 0.1561(4) 0.0427(10) Uani 1 1 d . . .
N52 N 0.1365(3) 0.1365(3) 0.0673(3) 0.0538(11) Uani 1 1 d . . .
H52A H 0.0588 0.0936 0.0062 0.065 Uiso 1 1 calc R . .
H52B H 0.1837 0.1986 0.0689 0.065 Uiso 1 1 calc R . .
C62 C 0.3091(4) 0.1785(4) 0.2583(4) 0.0421(10) Uani 1 1 d . . .
C612 C 0.3928(4) 0.2870(4) 0.2695(4) 0.0457(11) Uani 1 1 d . . .
C622 C 0.4608(4) 0.2874(4) 0.2157(4) 0.0485(11) Uani 1 1 d . . .
C632 C 0.5463(4) 0.3917(5) 0.2323(5) 0.0575(14) Uani 1 1 d . . .
C642 C 0.5569(5) 0.4894(5) 0.2998(5) 0.0629(15) Uani 1 1 d . . .
H642 H 0.6139 0.5589 0.3111 0.076 Uiso 1 1 calc R . .
C652 C 0.4877(5) 0.4884(4) 0.3504(5) 0.0587(13) Uani 1 1 d . . .
H652 H 0.4971 0.5574 0.3955 0.070 Uiso 1 1 calc R . .
C662 C 0.4020(4) 0.3879(3) 0.3383(4) 0.0449(11) Uani 1 1 d . . .
H662 H 0.3535 0.3874 0.3737 0.054 Uiso 1 1 calc R . .
O13 O 0.6673(3) 0.6561(2) 0.0903(3) 0.0474(8) Uani 1 1 d . . .
O23 O 0.8168(3) 0.7294(2) 0.0552(2) 0.0386(7) Uani 1 1 d . . .
O33 O 0.7522(3) 1.1458(2) 0.5616(2) 0.0417(7) Uani 1 1 d . . .
O43 O 0.6166(3) 0.9667(2) 0.4659(2) 0.0454(7) Uani 1 1 d . . .
C13 C 0.7499(4) 0.7376(3) 0.0994(3) 0.0363(9) Uani 1 1 d . . .
C23 C 0.7771(4) 0.8538(4) 0.1695(4) 0.0449(10) Uani 1 1 d . . .
H23A H 0.8019 0.9045 0.1341 0.054 Uiso 1 1 calc R . .
H23B H 0.8503 0.8804 0.2501 0.054 Uiso 1 1 calc R . .
C33 C 0.6651(4) 0.8610(4) 0.1758(4) 0.0435(10) Uani 1 1 d . . .
H33A H 0.5962 0.8449 0.0965 0.052 Uiso 1 1 calc R . .
H33B H 0.6324 0.8026 0.2003 0.052 Uiso 1 1 calc R . .
C43 C 0.6969(4) 0.9735(3) 0.2596(4) 0.0437(10) Uani 1 1 d . . .
H43A H 0.7388 1.0333 0.2414 0.052 Uiso 1 1 calc R . .
H43B H 0.7574 0.9859 0.3408 0.052 Uiso 1 1 calc R . .
C53 C 0.5783(4) 0.9804(4) 0.2513(4) 0.0426(10) Uani 1 1 d . . .
H53A H 0.5289 0.9885 0.1779 0.051 Uiso 1 1 calc R . .
H53B H 0.5242 0.9099 0.2476 0.051 Uiso 1 1 calc R . .
C63 C 0.6097(5) 1.0776(4) 0.3546(4) 0.0440(10) Uani 1 1 d . . .
H63A H 0.6714 1.1469 0.3632 0.053 Uiso 1 1 calc R . .
H63B H 0.5312 1.0862 0.3373 0.053 Uiso 1 1 calc R . .
C73 C 0.6646(4) 1.0639(3) 0.4691(4) 0.0346(9) Uani 1 1 d . . .
O14 O 0.2456(6) 0.2680(6) 0.4803(7) 0.101(2) Uani 0.740(7) 1 d PD B 1
C24 C 0.1354(9) 0.2778(12) 0.4186(11) 0.101(4) Uani 0.740(7) 1 d PD B 1
H24A H 0.1234 0.2816 0.3441 0.121 Uiso 0.740(7) 1 calc PR B 1
H24B H 0.1381 0.3459 0.4650 0.121 Uiso 0.740(7) 1 calc PR B 1
C34 C 0.037(2) 0.1824(18) 0.397(3) 0.188(7) Uani 0.740(7) 1 d PD B 1
H34A H -0.0111 0.1302 0.3140 0.226 Uiso 0.740(7) 1 calc PR B 1
H34B H -0.0224 0.2030 0.4139 0.226 Uiso 0.740(7) 1 calc PR B 1
C44 C 0.094(3) 0.1286(19) 0.474(3) 0.172(8) Uani 0.740(7) 1 d PD B 1
H44A H 0.0494 0.1099 0.5148 0.206 Uiso 0.740(7) 1 calc PR B 1
H44B H 0.0909 0.0597 0.4287 0.206 Uiso 0.740(7) 1 calc PR B 1
C54 C 0.214(3) 0.2050(19) 0.550(2) 0.180(6) Uani 0.740(7) 1 d PD B 1
H54A H 0.2712 0.1695 0.5782 0.216 Uiso 0.740(7) 1 calc PR B 1
H54B H 0.2214 0.2560 0.6188 0.216 Uiso 0.740(7) 1 calc PR B 1
O17 O 0.1699(18) 0.3116(17) 0.5501(19) 0.101(2) Uani 0.260(7) 1 d PD B 2
C27 C 0.087(3) 0.273(4) 0.429(2) 0.101(4) Uani 0.260(7) 1 d PD B 2
H27A H 0.0240 0.3040 0.4119 0.121 Uiso 0.260(7) 1 calc PR B 2
H27B H 0.1345 0.2945 0.3917 0.121 Uiso 0.260(7) 1 calc PR B 2
C37 C 0.026(8) 0.157(4) 0.389(6) 0.188(7) Uani 0.260(7) 1 d PD B 2
H37A H 0.0340 0.1208 0.3241 0.226 Uiso 0.260(7) 1 calc PR B 2
H37B H -0.0651 0.1314 0.3609 0.226 Uiso 0.260(7) 1 calc PR B 2
C47 C 0.090(10) 0.128(4) 0.489(9) 0.172(8) Uani 0.260(7) 1 d PD B 2
H47A H 0.0520 0.1308 0.5379 0.206 Uiso 0.260(7) 1 calc PR B 2
H47B H 0.0892 0.0544 0.4640 0.206 Uiso 0.260(7) 1 calc PR B 2
C57 C 0.207(8) 0.213(5) 0.544(6) 0.180(6) Uani 0.260(7) 1 d PD B 2
H57A H 0.2473 0.2076 0.4978 0.216 Uiso 0.260(7) 1 calc PR B 2
H57B H 0.2644 0.2180 0.6232 0.216 Uiso 0.260(7) 1 calc PR B 2
O15 O 0.7986(17) 0.2841(11) 0.0272(13) 0.331(10) Uani 1 1 d D . .
C25 C 0.832(3) 0.2100(17) -0.0249(19) 0.281(13) Uani 1 1 d D . .
H25A H 0.7732 0.1761 -0.1110 0.337 Uiso 1 1 calc R . .
H25B H 0.9197 0.2490 -0.0059 0.337 Uiso 1 1 calc R . .
C35 C 0.823(2) 0.1280(14) 0.021(2) 0.294(13) Uani 1 1 d D . .
H35A H 0.9072 0.1310 0.0690 0.353 Uiso 1 1 calc R . .
H35B H 0.7650 0.0527 -0.0428 0.353 Uiso 1 1 calc R . .
C45 C 0.771(2) 0.155(2) 0.092(2) 0.302(15) Uani 1 1 d D . .
H45A H 0.6815 0.1413 0.0459 0.362 Uiso 1 1 calc R . .
H45B H 0.7834 0.1185 0.1482 0.362 Uiso 1 1 calc R . .
C55 C 0.858(3) 0.2663(19) 0.1430(14) 0.44(3) Uani 1 1 d D . .
H55A H 0.9464 0.2772 0.1735 0.528 Uiso 1 1 calc R . .
H55B H 0.8517 0.3125 0.2046 0.528 Uiso 1 1 calc R . .

loop_
_atom_site_aniso_label
_atom_site_aniso_U_11
_atom_site_aniso_U_22
_atom_site_aniso_U_33
_atom_site_aniso_U_23
_atom_site_aniso_U_13
_atom_site_aniso_U_12
C616 0.030(2) 0.030(2) 0.030(2) 0.0101(18) 0.0143(19) 0.0079(18)
C626 0.030(2) 0.035(2) 0.036(2) 0.0164(19) 0.0140(19) 0.0100(18)
C636 0.042(3) 0.041(2) 0.036(3) 0.018(2) 0.024(2) 0.009(2)
C646 0.044(3) 0.050(3) 0.048(3) 0.022(2) 0.030(2) 0.018(2)
C656 0.036(2) 0.054(3) 0.050(3) 0.023(2) 0.023(2) 0.017(2)
C666 0.031(2) 0.045(3) 0.036(2) 0.016(2) 0.014(2) 0.012(2)
Cl16 0.0414(7) 0.0740(9) 0.0401(6) 0.0314(6) 0.0179(5) 0.0278(6)
Cl26 0.0544(7) 0.0737(9) 0.0389(7) 0.0266(6) 0.0274(6) 0.0131(6)
N16 0.0308(19) 0.0372(19) 0.028(2) 0.0109(16) 0.0141(16) 0.0112(16)
N26 0.029(2) 0.0346(18) 0.0274(19) 0.0069(15) 0.0141(16) 0.0082(15)
C36 0.032(2) 0.035(2) 0.028(2) 0.0131(17) 0.0152(17) 0.0118(17)
N46 0.0333(17) 0.0320(17) 0.0297(17) 0.0093(14) 0.0160(15) 0.0077(14)
C56 0.033(2) 0.035(2) 0.026(2) 0.0106(17) 0.0137(17) 0.0093(17)
C66 0.027(2) 0.038(2) 0.026(2) 0.0120(18) 0.0118(18) 0.0107(18)
N36 0.0394(19) 0.0346(18) 0.039(2) 0.0087(15) 0.0246(17) 0.0093(15)
N56 0.0410(19) 0.0355(19) 0.0366(19) 0.0066(15) 0.0241(16) 0.0072(15)
N11 0.0308(19) 0.0372(19) 0.028(2) 0.0109(16) 0.0141(16) 0.0112(16)
N21 0.029(2) 0.0346(18) 0.0274(19) 0.0069(15) 0.0141(16) 0.0082(15)
C31 0.032(2) 0.035(2) 0.028(2) 0.0131(17) 0.0152(17) 0.0118(17)
N41 0.0333(17) 0.0320(17) 0.0297(17) 0.0093(14) 0.0160(15) 0.0077(14)
C51 0.033(2) 0.035(2) 0.026(2) 0.0106(17) 0.0137(17) 0.0093(17)
C61 0.027(2) 0.038(2) 0.026(2) 0.0120(18) 0.0118(18) 0.0107(18)
N31 0.0394(19) 0.0346(18) 0.039(2) 0.0087(15) 0.0246(17) 0.0093(15)
N51 0.0410(19) 0.0355(19) 0.0366(19) 0.0066(15) 0.0241(16) 0.0072(15)
C611 0.030(2) 0.030(2) 0.030(2) 0.0101(18) 0.0143(19) 0.0079(18)
C621 0.030(2) 0.035(2) 0.036(2) 0.0164(19) 0.0140(19) 0.0100(18)
C631 0.042(3) 0.041(2) 0.036(3) 0.018(2) 0.024(2) 0.009(2)
C641 0.044(3) 0.050(3) 0.048(3) 0.022(2) 0.030(2) 0.018(2)
C651 0.036(2) 0.054(3) 0.050(3) 0.023(2) 0.023(2) 0.017(2)
C661 0.031(2) 0.045(3) 0.036(2) 0.016(2) 0.014(2) 0.012(2)
Cl11 0.0414(7) 0.0740(9) 0.0401(6) 0.0314(6) 0.0179(5) 0.0278(6)
Cl21 0.0544(7) 0.0737(9) 0.0389(7) 0.0266(6) 0.0274(6) 0.0131(6)
Cl12 0.0718(8) 0.0702(8) 0.0515(7) 0.0307(6) 0.0373(7) 0.0327(7)
Cl22 0.0581(8) 0.1101(12) 0.0708(9) 0.0537(9) 0.0375(7) 0.0211(8)
N12 0.0347(18) 0.048(2) 0.039(2) 0.0223(17) 0.0127(16) 0.0071(16)
N22 0.0354(18) 0.043(2) 0.0328(18) 0.0207(16) 0.0116(15) 0.0052(16)
C32 0.035(2) 0.042(2) 0.030(2) 0.0162(18) 0.0143(18) 0.0094(18)
N32 0.0372(19) 0.044(2) 0.0350(19) 0.0200(17) 0.0107(16) 0.0046(16)
N42 0.0340(18) 0.045(2) 0.0326(19) 0.0196(16) 0.0104(15) 0.0057(16)
C52 0.035(2) 0.045(2) 0.037(2) 0.020(2) 0.0148(19) 0.0081(19)
N52 0.0359(19) 0.055(2) 0.041(2) 0.0290(19) 0.0057(17) 0.0013(17)
C62 0.035(2) 0.043(2) 0.037(2) 0.0197(19) 0.0140(19) 0.0075(18)
C612 0.031(2) 0.057(3) 0.034(2) 0.025(2) 0.0089(18) 0.011(2)
C622 0.040(2) 0.060(3) 0.038(2) 0.028(2) 0.013(2) 0.018(2)
C632 0.036(2) 0.072(4) 0.051(3) 0.042(3) 0.011(2) 0.014(2)
C642 0.046(3) 0.070(4) 0.056(3) 0.041(3) 0.013(2) 0.015(3)
C652 0.050(3) 0.050(3) 0.057(3) 0.025(2) 0.016(2) 0.016(2)
C662 0.039(2) 0.032(2) 0.035(2) 0.0101(18) 0.0026(19) 0.0100(18)
O13 0.0489(17) 0.0352(16) 0.059(2) 0.0114(14) 0.0382(16) 0.0104(14)
O23 0.0411(15) 0.0363(15) 0.0397(16) 0.0134(13) 0.0260(14) 0.0128(13)
O33 0.0438(16) 0.0350(15) 0.0348(16) 0.0121(13) 0.0169(14) 0.0112(13)
O43 0.0465(17) 0.0385(16) 0.0304(15) 0.0150(13) 0.0125(13) 0.0050(13)
C13 0.036(2) 0.035(2) 0.030(2) 0.0102(17) 0.0164(18) 0.0109(18)
C23 0.048(2) 0.039(2) 0.046(3) 0.013(2) 0.030(2) 0.014(2)
C33 0.050(3) 0.042(2) 0.043(2) 0.016(2) 0.030(2) 0.019(2)
C43 0.058(3) 0.035(2) 0.043(2) 0.0151(19) 0.033(2) 0.017(2)
C53 0.055(3) 0.047(2) 0.033(2) 0.0206(19) 0.025(2) 0.027(2)
C63 0.062(3) 0.046(2) 0.038(2) 0.022(2) 0.029(2) 0.032(2)
C73 0.039(2) 0.037(2) 0.034(2) 0.0151(18) 0.0225(19) 0.0183(19)
O14 0.081(4) 0.096(5) 0.119(5) 0.045(4) 0.053(4) 0.029(3)
C24 0.062(7) 0.125(8) 0.121(8) 0.080(7) 0.046(6) 0.027(7)
C34 0.111(9) 0.159(16) 0.179(13) 0.095(12) 0.022(8) -0.016(10)
C44 0.165(11) 0.112(8) 0.137(13) 0.068(8) 0.038(10) -0.012(8)
C54 0.213(13) 0.096(8) 0.113(8) 0.067(7) 0.016(9) 0.017(8)
O17 0.081(4) 0.096(5) 0.119(5) 0.045(4) 0.053(4) 0.029(3)
C27 0.062(7) 0.125(8) 0.121(8) 0.080(7) 0.046(6) 0.027(7)
C37 0.111(9) 0.159(16) 0.179(13) 0.095(12) 0.022(8) -0.016(10)
C47 0.165(11) 0.112(8) 0.137(13) 0.068(8) 0.038(10) -0.012(8)
C57 0.213(13) 0.096(8) 0.113(8) 0.067(7) 0.016(9) 0.017(8)
O15 0.39(2) 0.195(12) 0.205(13) 0.045(10) 0.005(13) 0.154(14)
C25 0.55(4) 0.25(2) 0.31(3) 0.18(2) 0.34(3) 0.28(3)
C35 0.44(3) 0.177(15) 0.54(4) 0.23(2) 0.36(3) 0.24(2)
C45 0.35(3) 0.32(3) 0.22(2) 0.15(2) 0.18(2) 0.05(3)
C55 0.70(7) 0.25(3) 0.103(12) 0.046(15) 0.02(2) 0.21(4)

loop_
_atom_type_symbol
_atom_type_description
_atom_type_scat_dispersion_real
_atom_type_scat_dispersion_imag
_atom_type_scat_source
C C 0.0033 0.0016 'International Tables Vol C Tables 4.2.6.8 and 6.1.1.4'
H H 0.0000 0.0000 'International Tables Vol C Tables 4.2.6.8 and 6.1.1.4'
N N 0.0061 0.0033 'International Tables Vol C Tables 4.2.6.8 and 6.1.1.4'
O O 0.0106 0.0060 'International Tables Vol C Tables 4.2.6.8 and 6.1.1.4'
Cl Cl 0.1484 0.1585 'International Tables Vol C Tables 4.2.6.8 and 6.1.1.4'

loop_
_geom_angle_atom_site_label_1
_geom_angle_atom_site_label_2
_geom_angle_atom_site_label_3
_geom_angle
C626 C616 C666 121(2)
C626 C616 C66 119(2)
C666 C616 C66 119(2)
C616 C626 C636 118.5(19)
C616 C626 Cl16 120.1(19)
C636 C626 Cl16 121.3(18)
C646 C636 C626 120(2)
C646 C636 Cl26 120.9(19)
C626 C636 Cl26 118.6(18)
C636 C646 C656 121(2)
C636 C646 H646 119.3
C656 C646 H646 119.3
C646 C656 C666 118(2)
C646 C656 H656 121.0
C666 C656 H656 121.0
C656 C666 C616 121(2)
C656 C666 H666 119.7
C616 C666 H666 119.7
C66 N16 N26 117(2)
C36 N26 N16 122(2)
C36 N26 H26 118.9
N16 N26 H26 118.9
N36 C36 N46 120(2)
N36 C36 N26 118(2)
N46 C36 N26 122(2)
C56 N46 C36 117(2)
N56 C56 N46 122(2)
N56 C56 C66 119(2)
N46 C56 C66 119(2)
N16 C66 C56 122(2)
N16 C66 C616 114(3)
C56 C66 C616 124(3)
C36 N36 H36A 120.0
C36 N36 H36B 120.0
H36A N36 H36B 120.0
C36 N36 H31A 117.6
H36A N36 H31A 16.6
H36B N36 H31A 119.7
C36 N36 H31B 115.5
H36A N36 H31B 124.4
H36B N36 H31B 5.1
H31A N36 H31B 122.9
C56 N56 H56A 120.0
C56 N56 H56B 120.0
H56A N56 H56B 120.0
C61 N11 N21 117.4
N11 N21 C31 122.0
N11 N21 H21 119.0
C31 N21 H21 119.0
N31 C31 N41 120.9
N31 C31 N21 116.7
N41 C31 N21 122.4
C51 N41 C31 117.2
N51 C51 N41 119.17(19)
N51 C51 C61 121.14(19)
N41 C51 C61 119.7
N11 C61 C51 121.2
N11 C61 C611 117.07(17)
C51 C61 C611 121.68(17)
C31 N31 H31A 120.0
C31 N31 H31B 120.0
H31A N31 H31B 120.0
C51 N51 H51A 120.0
C51 N51 H51B 120.0
H51A N51 H51B 120.0
C621 C611 C661 119.4(4)
C621 C611 C61 121.0(3)
C661 C611 C61 119.6(4)
C611 C621 C631 120.1(4)
C611 C621 Cl11 120.2(3)
C631 C621 Cl11 119.8(3)
C641 C631 C621 120.2(4)
C641 C631 Cl21 119.8(4)
C621 C631 Cl21 120.0(4)
C631 C641 C651 119.9(4)
C631 C641 H641 120.0
C651 C641 H641 120.0
C641 C651 C661 120.2(5)
C641 C651 H651 119.9
C661 C651 H651 119.9
C651 C661 C611 120.1(4)
C651 C661 H661 119.9
C611 C661 H661 119.9
C62 N12 N22 117.8(3)
N12 N22 C32 122.3(3)
N12 N22 H22 118.9
C32 N22 H22 118.9
N32 C32 N42 120.5(4)
N32 C32 N22 117.7(4)
N42 C32 N22 121.8(4)
C32 N32 H32A 120.0
C32 N32 H32B 120.0
H32A N32 H32B 120.0
C52 N42 C32 117.5(3)
N52 C52 N42 119.3(4)
N52 C52 C62 120.8(4)
N42 C52 C62 119.9(4)
C52 N52 H52A 120.0
C52 N52 H52B 120.0
H52A N52 H52B 120.0
N12 C62 C52 120.6(4)
N12 C62 C612 117.0(4)
C52 C62 C612 122.4(4)
C622 C612 C662 122.1(4)
C622 C612 C62 119.3(4)
C662 C612 C62 118.6(4)
C612 C622 C632 119.0(5)
C612 C622 Cl12 120.2(4)
C632 C622 Cl12 120.7(4)
C642 C632 C622 119.1(5)
C642 C632 Cl22 121.1(4)
C622 C632 Cl22 119.8(5)
C652 C642 C632 121.6(5)
C652 C642 H642 119.2
C632 C642 H642 119.2
C642 C652 C662 122.2(5)
C642 C652 H652 118.9
C662 C652 H652 118.9
C652 C662 C612 115.9(5)
C652 C662 H662 122.0
C612 C662 H662 122.0
O13 C13 O23 123.6(4)
O13 C13 C23 119.0(4)
O23 C13 C23 117.3(3)
C13 C23 C33 113.9(4)
C13 C23 H23A 108.8
C33 C23 H23A 108.8
C13 C23 H23B 108.8
C33 C23 H23B 108.8
H23A C23 H23B 107.7
C43 C33 C23 114.3(4)
C43 C33 H33A 108.7
C23 C33 H33A 108.7
C43 C33 H33B 108.7
C23 C33 H33B 108.7
H33A C33 H33B 107.6
C33 C43 C53 111.8(4)
C33 C43 H43A 109.3
C53 C43 H43A 109.3
C33 C43 H43B 109.3
C53 C43 H43B 109.3
H43A C43 H43B 107.9
C63 C53 C43 112.6(4)
C63 C53 H53A 109.1
C43 C53 H53A 109.1
C63 C53 H53B 109.1
C43 C53 H53B 109.1
H53A C53 H53B 107.8
C73 C63 C53 113.8(3)
C73 C63 H63A 108.8
C53 C63 H63A 108.8
C73 C63 H63B 108.8
C53 C63 H63B 108.8
H63A C63 H63B 107.7
O33 C73 O43 122.8(4)
O33 C73 C63 120.1(4)
O43 C73 C63 117.1(4)
C24 O14 C54 101.8(11)
O14 C24 C34 105.8(13)
O14 C24 H24A 110.6
C34 C24 H24A 110.6
O14 C24 H24B 110.6
C34 C24 H24B 110.6
H24A C24 H24B 108.7
C24 C34 C44 108.1(13)
C24 C34 H34A 110.1
C44 C34 H34A 110.1
C24 C34 H34B 110.1
C44 C34 H34B 110.1
H34A C34 H34B 108.4
C54 C44 C34 104.2(11)
C54 C44 H44A 110.9
C34 C44 H44A 110.9
C54 C44 H44B 110.9
C34 C44 H44B 110.9
H44A C44 H44B 108.9
C44 C54 O14 103.9(15)
C44 C54 H54A 111.0
O14 C54 H54A 111.0
C44 C54 H54B 111.0
O14 C54 H54B 111.0
H54A C54 H54B 109.0
C27 O17 C57 96(2)
C37 C27 O17 105(2)
C37 C27 H27A 110.7
O17 C27 H27A 110.7
C37 C27 H27B 110.7
O17 C27 H27B 110.7
H27A C27 H27B 108.8
C27 C37 C47 107(2)
C27 C37 H37A 110.3
C47 C37 H37A 110.3
C27 C37 H37B 110.3
C47 C37 H37B 110.3
H37A C37 H37B 108.6
C57 C47 C37 98(2)
C57 C47 H47A 112.2
C37 C47 H47A 112.2
C57 C47 H47B 112.2
C37 C47 H47B 112.2
H47A C47 H47B 109.8
C47 C57 O17 98(3)
C47 C57 H57A 112.1
O17 C57 H57A 112.1
C47 C57 H57B 112.1
O17 C57 H57B 112.1
H57A C57 H57B 109.7
C25 O15 C55 91.7(13)
C35 C25 O15 106.0(12)
C35 C25 H25A 110.5
O15 C25 H25A 110.5
C35 C25 H25B 110.5
O15 C25 H25B 110.5
H25A C25 H25B 108.7
C25 C35 C45 104.8(12)
C25 C35 H35A 110.8
C45 C35 H35A 110.8
C25 C35 H35B 110.8
C45 C35 H35B 110.8
H35A C35 H35B 108.9
C55 C45 C35 90.6(16)
C55 C45 H45A 113.5
C35 C45 H45A 113.5
C55 C45 H45B 113.5
C35 C45 H45B 113.5
H45A C45 H45B 110.8
C45 C55 O15 94.2(15)
C45 C55 H55A 112.9
O15 C55 H55A 112.9
C45 C55 H55B 112.9
O15 C55 H55B 112.9
H55A C55 H55B 110.3

loop_
_geom_bond_atom_site_label_1
_geom_bond_atom_site_label_2
_geom_bond_distance
C616 C626 1.375(19)
C616 C666 1.398(19)
C616 C66 1.48(5)
C626 C636 1.398(19)
C626 Cl16 1.714(18)
C636 C646 1.377(19)
C636 Cl26 1.735(18)
C646 C656 1.38(2)
C646 H646 0.9500
C656 C666 1.39(2)
C656 H656 0.9500
C666 H666 0.9500
N16 C66 1.293(19)
N16 N26 1.354(19)
N26 C36 1.353(18)
N26 H26 0.8800
C36 N36 1.321(18)
C36 N46 1.341(18)
N46 C56 1.333(18)
C56 N56 1.313(18)
C56 C66 1.465(18)
N36 H36A 0.8800
N36 H36B 0.8800
N36 H31A 0.8425
N36 H31B 0.8925
N56 H56A 0.8800
N56 H56B 0.8800
N11 C61 1.2928
N11 N21 1.3574
N21 C31 1.3589
N21 H21 0.8800
C31 N31 1.3288
C31 N41 1.3368
N41 C51 1.3354
C51 N51 1.307(4)
C51 C61 1.4638
C61 C611 1.497(5)
N31 H31A 0.8800
N31 H31B 0.8800
N51 H51A 0.8800
N51 H51B 0.8800
C611 C621 1.386(6)
C611 C661 1.396(6)
C621 C631 1.393(6)
C621 Cl11 1.723(4)
C631 C641 1.379(7)
C631 Cl21 1.735(5)
C641 C651 1.383(7)
C641 H641 0.9500
C651 C661 1.386(7)
C651 H651 0.9500
C661 H661 0.9500
Cl12 C622 1.712(5)
Cl22 C632 1.713(6)
N12 C62 1.295(5)
N12 N22 1.346(5)
N22 C32 1.351(5)
N22 H22 0.8800
C32 N32 1.328(5)
C32 N42 1.333(5)
N32 H32A 0.8800
N32 H32B 0.8800
N42 C52 1.333(5)
C52 N52 1.316(5)
C52 C62 1.449(6)
N52 H52A 0.8800
N52 H52B 0.8800
C62 C612 1.491(6)
C612 C622 1.380(7)
C612 C662 1.434(7)
C622 C632 1.427(7)
C632 C642 1.381(8)
C642 C652 1.358(8)
C642 H642 0.9500
C652 C662 1.415(7)
C652 H652 0.9500
C662 H662 0.9500
O13 C13 1.239(5)
O23 C13 1.276(5)
O33 C73 1.246(5)
O43 C73 1.275(5)
C13 C23 1.514(6)
C23 C33 1.523(6)
C23 H23A 0.9900
C23 H23B 0.9900
C33 C43 1.521(6)
C33 H33A 0.9900
C33 H33B 0.9900
C43 C53 1.525(6)
C43 H43A 0.9900
C43 H43B 0.9900
C53 C63 1.524(6)
C53 H53A 0.9900
C53 H53B 0.9900
C63 C73 1.511(6)
C63 H63A 0.9900
C63 H63B 0.9900
O14 C24 1.376(11)
O14 C54 1.54(3)
C24 C34 1.398(18)
C24 H24A 0.9900
C24 H24B 0.9900
C34 C44 1.484(16)
C34 H34A 0.9900
C34 H34B 0.9900
C44 C54 1.330(15)
C44 H44A 0.9900
C44 H44B 0.9900
C54 H54A 0.9900
C54 H54B 0.9900
O17 C27 1.398(19)
O17 C57 1.56(3)
C27 C37 1.40(2)
C27 H27A 0.9900
C27 H27B 0.9900
C37 C47 1.48(2)
C37 H37A 0.9900
C37 H37B 0.9900
C47 C57 1.35(2)
C47 H47A 0.9900
C47 H47B 0.9900
C57 H57A 0.9900
C57 H57B 0.9900
O15 C25 1.391(15)
O15 C55 1.56(2)
C25 C35 1.404(17)
C25 H25A 0.9900
C25 H25B 0.9900
C35 C45 1.447(19)
C35 H35A 0.9900
C35 H35B 0.9900
C45 C55 1.389(19)
C45 H45A 0.9900
C45 H45B 0.9900
C55 H55A 0.9900
C55 H55B 0.9900

loop_
_geom_hbond_atom_site_label_D
_geom_hbond_atom_site_label_H
_geom_hbond_atom_site_label_A
_geom_hbond_distance_DH
_geom_hbond_distance_HA
_geom_hbond_distance_DA
_geom_hbond_angle_DHA
_geom_hbond_site_symmetry_A
N21 H21 O23 0.88 1.87 2.735(3) 166.3 2_665
N31 H31A O13 0.88 2.10 2.871(4) 145.7 .
N31 H31B O13 0.88 1.89 2.770(3) 175.5 2_665
N51 H51A O43 0.88 2.02 2.857(5) 158.4 .
N51 H51B O33 0.88 2.06 2.903(5) 161.0 2_676
N22 H22 O43 0.88 1.72 2.577(4) 162.3 2_666
N22 H22 O33 0.88 2.61 3.318(4) 138.6 2_666
N32 H32A O23 0.88 2.19 3.061(4) 171.2 1_445
N32 H32B O33 0.88 1.98 2.839(5) 163.9 2_666
N52 H52A N42 0.88 2.08 2.948(5) 170.4 2
N52 H52B O23 0.88 2.16 2.865(5) 137.2 2_665

loop_
_geom_torsion_atom_site_label_1
_geom_torsion_atom_site_label_2
_geom_torsion_atom_site_label_3
_geom_torsion_atom_site_label_4
_geom_torsion
C666 C616 C626 C636 -5(10)
C66 C616 C626 C636 -171(5)
C666 C616 C626 Cl16 178(5)
C66 C616 C626 Cl16 13(8)
C616 C626 C636 C646 0(11)
Cl16 C626 C636 C646 176(7)
C616 C626 C636 Cl26 -175(5)
Cl16 C626 C636 Cl26 2(8)
C626 C636 C646 C656 7(14)
Cl26 C636 C646 C656 -178(7)
C636 C646 C656 C666 -9(14)
C646 C656 C666 C616 3(11)
C626 C616 C666 C656 4(10)
C66 C616 C666 C656 169(5)
C66 N16 N26 C36 0(2)
N16 N26 C36 N36 180(2)
N16 N26 C36 N46 4(4)
N36 C36 N46 C56 177(3)
N26 C36 N46 C56 -6(4)
C36 N46 C56 N56 -174(3)
C36 N46 C56 C66 6(4)
N26 N16 C66 C56 0(3)
N26 N16 C66 C616 -179.8(13)
N56 C56 C66 N16 178(3)
N46 C56 C66 N16 -3(5)
N56 C56 C66 C616 -3(5)
N46 C56 C66 C616 177(3)
C626 C616 C66 N16 -100(6)
C666 C616 C66 N16 94(6)
C626 C616 C66 C56 80(6)
C666 C616 C66 C56 -86(6)
C61 N11 N21 C31 0.9
N11 N21 C31 N31 -179.0
N11 N21 C31 N41 -0.3
N31 C31 N41 C51 178.1
N21 C31 N41 C51 -0.5
C31 N41 C51 N51 -178.1(2)
C31 N41 C51 C61 0.7
N21 N11 C61 C51 -0.6
N21 N11 C61 C611 179.05(19)
N51 C51 C61 N11 178.6(2)
N41 C51 C61 N11 -0.1
N51 C51 C61 C611 -1.0(3)
N41 C51 C61 C611 -179.8(2)
N11 C61 C611 C621 108.5(3)
C51 C61 C611 C621 -71.8(4)
N11 C61 C611 C661 -71.8(4)
C51 C61 C611 C661 107.9(3)
C661 C611 C621 C631 0.6(7)
C61 C611 C621 C631 -179.7(4)
C661 C611 C621 Cl11 -179.5(3)
C61 C611 C621 Cl11 0.2(5)
C611 C621 C631 C641 0.8(8)
Cl11 C621 C631 C641 -179.0(4)
C611 C621 C631 Cl21 -178.9(4)
Cl11 C621 C631 Cl21 1.2(6)
C621 C631 C641 C651 -1.7(8)
Cl21 C631 C641 C651 178.0(4)
C631 C641 C651 C661 1.2(8)
C641 C651 C661 C611 0.2(7)
C621 C611 C661 C651 -1.1(7)
C61 C611 C661 C651 179.2(4)
C62 N12 N22 C32 -1.2(7)
N12 N22 C32 N32 -179.7(4)
N12 N22 C32 N42 -0.1(7)
N32 C32 N42 C52 -178.5(4)
N22 C32 N42 C52 1.9(7)
C32 N42 C52 N52 178.7(4)
C32 N42 C52 C62 -2.4(7)
N22 N12 C62 C52 0.6(7)
N22 N12 C62 C612 179.5(4)
N52 C52 C62 N12 -179.9(5)
N42 C52 C62 N12 1.2(7)
N52 C52 C62 C612 1.2(7)
N42 C52 C62 C612 -177.7(4)
N12 C62 C612 C622 99.8(5)
C52 C62 C612 C622 -81.4(6)
N12 C62 C612 C662 -78.9(5)
C52 C62 C612 C662 100.0(5)
C662 C612 C622 C632 2.2(6)
C62 C612 C622 C632 -176.4(4)
C662 C612 C622 Cl12 -179.3(3)
C62 C612 C622 Cl12 2.1(6)
C612 C622 C632 C642 -1.3(6)
Cl12 C622 C632 C642 -179.8(4)
C612 C622 C632 Cl22 178.6(3)
Cl12 C622 C632 Cl22 0.1(5)
C622 C632 C642 C652 -0.2(7)
Cl22 C632 C642 C652 180.0(4)
C632 C642 C652 C662 0.7(8)
C642 C652 C662 C612 0.2(7)
C622 C612 C662 C652 -1.6(6)
C62 C612 C662 C652 177.0(4)
O13 C13 C23 C33 -26.0(6)
O23 C13 C23 C33 155.9(4)
C13 C23 C33 C43 171.9(4)
C23 C33 C43 C53 173.1(4)
C33 C43 C53 C63 164.7(4)
C43 C53 C63 C73 -68.9(5)
C53 C63 C73 O33 141.0(4)
C53 C63 C73 O43 -39.6(6)
C54 O14 C24 C34 -32(2)
O14 C24 C34 C44 15(3)
C24 C34 C44 C54 13(4)
C34 C44 C54 O14 -31(3)
C24 O14 C54 C44 41(3)
C57 O17 C27 C37 37(6)
O17 C27 C37 C47 -7(8)
C27 C37 C47 C57 -31(8)
C37 C47 C57 O17 52(6)
C27 O17 C57 C47 -58(4)
C55 O15 C25 C35 33(2)
O15 C25 C35 C45 5(3)
C25 C35 C45 C55 -47(3)
C35 C45 C55 O15 66(2)
C25 O15 C55 C45 -65(2)
